data_4088312
loop_
_publ_author_name
'Lastovickova, Dominika N.'
'Bielawski, Christopher W.'

_publ_section_title
;
 Diamidocarbene Induced B--H Activation: A New Class of Initiator-Free
 Olefin Hydroboration Reagents
;
_journal_issue 5
_journal_name_full Organometallics
_journal_page_first 706
_journal_paper_doi 10.1021/acs.organomet.5b00997
_journal_volume 35
_journal_year 2016
_chemical_formula_moiety 'C48 H59 B1 N2 O2; C6H6'
_chemical_formula_sum 'C48 H59 B N4 O4'
_chemical_formula_weight 766.80
_chemical_name_common 2DAC-BH3
_space_group_crystal_system monoclinic
_space_group_IT_number 13
_space_group_name_Hall '-P 2yc'
_space_group_name_H-M_alt 'P 1 2/c 1'
_atom_sites_solution_hydrogens geom
_audit_creation_method SHELXL-2014
_cell_angle_alpha 90
_cell_angle_beta 91.107(2)
_cell_angle_gamma 90
_cell_formula_units_Z 4
_cell_length_a 16.8362(3)
_cell_length_b 12.0920(3)
_cell_length_c 23.6248(4)
_cell_measurement_reflns_used 6295
_cell_measurement_temperature 130(2)
_cell_measurement_theta_max 73.6490
_cell_measurement_theta_min 3.7410
_cell_volume 4808.72(17)
_computing_cell_refinement 'Agilent Technologies CrysAlisPro V 1.171.37.31'
_computing_data_collection 'Agilent Technologies CrysAlisPro V 1.171.37.31'
_computing_data_reduction 'Agilent Technologies CrysAlisPro V 1.171.37.31'
_computing_structure_refinement 'SHELXL-2014 (Sheldrick, 2014)'
_diffrn_ambient_temperature 130(2)
_diffrn_detector_area_resol_mean 5.2940
_diffrn_measured_fraction_theta_full 0.992
_diffrn_measured_fraction_theta_max 0.986
_diffrn_measurement_device_type 'SuperNova, Dual, Cu at zero, AtlasS2'
_diffrn_measurement_method 'omega scans'
_diffrn_radiation_type CuK\a
_diffrn_radiation_wavelength 1.54184
_diffrn_reflns_av_R_equivalents 0.0255
_diffrn_reflns_av_unetI/netI 0.0391
_diffrn_reflns_Laue_measured_fraction_full 0.992
_diffrn_reflns_Laue_measured_fraction_max 0.986
_diffrn_reflns_limit_h_max 20
_diffrn_reflns_limit_h_min -19
_diffrn_reflns_limit_k_max 13
_diffrn_reflns_limit_k_min -14
_diffrn_reflns_limit_l_max 18
_diffrn_reflns_limit_l_min -28
_diffrn_reflns_number 16102
_diffrn_reflns_point_group_measured_fraction_full 0.992
_diffrn_reflns_point_group_measured_fraction_max 0.986
_diffrn_reflns_theta_full 67.684
_diffrn_reflns_theta_max 69.994
_diffrn_reflns_theta_min 3.655
_diffrn_source 'sealed X-ray tube'
_exptl_absorpt_coefficient_mu 0.524
_exptl_absorpt_correction_T_max 1.00000
_exptl_absorpt_correction_T_min 0.90194
_exptl_absorpt_correction_type multi-scan
_exptl_absorpt_process_details
;
CrysAlisPro, Agilent Technologies,
Version 1.171.37.31 (release 14-01-2014 CrysAlis171 .NET)
(compiled Jan 14 2014,18:38:05)
Empirical absorption correction using spherical harmonics,
 implemented in SCALE3 ABSPACK scaling algorithm.
;
_exptl_crystal_colour purple
_exptl_crystal_density_diffrn 1.059
_exptl_crystal_description block
_exptl_crystal_F_000 1648
_exptl_crystal_size_max 0.10
_exptl_crystal_size_mid 0.10
_exptl_crystal_size_min 0.10
_refine_diff_density_max 0.275
_refine_diff_density_min -0.191
_refine_diff_density_rms 0.040
_refine_ls_extinction_method none
_refine_ls_goodness_of_fit_ref 1.006
_refine_ls_hydrogen_treatment constr
_refine_ls_matrix_type full
_refine_ls_number_parameters 530
_refine_ls_number_reflns 9019
_refine_ls_number_restraints 0
_refine_ls_restrained_S_all 1.006
_refine_ls_R_factor_all 0.0565
_refine_ls_R_factor_gt 0.0428
_refine_ls_shift/su_max 0.002
_refine_ls_shift/su_mean 0.000
_refine_ls_structure_factor_coef Fsqd
_refine_ls_weighting_details 'w=1/[\s^2^(Fo^2^)+(0.0551P)^2^+1.2228P] where P=(Fo^2^+2Fc^2^)/3'
_refine_ls_weighting_scheme calc
_refine_ls_wR_factor_gt 0.1073
_refine_ls_wR_factor_ref 0.1188
_reflns_Friedel_coverage 0.000
_reflns_number_gt 7149
_reflns_number_total 9019
_reflns_threshold_expression 'I > 2\s(I)'
_cod_data_source_file om5b00997_si_002.cif
_cod_data_source_block 2DAC-BH3
_cod_original_sg_symbol_H-M 'P 2/c'
_cod_database_code 4088312
_shelx_space_group_comment
;
The symmetry employed for this shelxl refinement is uniquely defined
by the following loop, which should always be used as a source of
symmetry information in preference to the above space-group names.
They are only intended as comments.
;
_shelxl_version_number 2014-3

loop_
_space_group_symop_operation_xyz
'x, y, z'
'-x, y, -z+1/2'
'-x, -y, -z'
'x, -y, z-1/2'

loop_
_atom_site_label
_atom_site_type_symbol
_atom_site_fract_x
_atom_site_fract_y
_atom_site_fract_z
_atom_site_U_iso_or_equiv
_atom_site_adp_type
_atom_site_occupancy
_atom_site_site_symmetry_order
_atom_site_calc_flag
_atom_site_refinement_flags_posn
_atom_site_refinement_flags_adp
O2 O 0.45931(6) 0.87119(10) 0.07226(4) 0.0301(2) Uani 1 1 d . .
O1 O 0.41489(7) 0.66938(10) -0.05825(5) 0.0324(3) Uani 1 1 d . .
O4 O -0.01242(6) 0.81397(11) 0.09599(5) 0.0371(3) Uani 1 1 d . .
N2 N 0.33304(7) 0.82972(11) 0.09747(5) 0.0216(3) Uani 1 1 d . .
N1 N 0.31883(7) 0.63835(11) 0.00474(5) 0.0224(3) Uani 1 1 d . .
O3 O 0.09655(7) 0.51940(11) 0.19772(5) 0.0403(3) Uani 1 1 d . .
N4 N 0.11994(7) 0.80819(11) 0.11257(5) 0.0235(3) Uani 1 1 d . .
N3 N 0.17781(7) 0.65292(11) 0.16530(5) 0.0243(3) Uani 1 1 d . .
C4 C 0.39386(8) 0.84312(12) 0.05667(6) 0.0224(3) Uani 1 1 d . .
C8 C 0.39146(9) 0.82471(14) 0.19337(6) 0.0273(3) Uani 1 1 d . .
C16 C 0.31877(9) 0.52362(13) -0.01211(6) 0.0228(3) Uani 1 1 d . .
C7 C 0.35354(8) 0.88554(14) 0.15070(6) 0.0244(3) Uani 1 1 d . .
C25 C 0.19408(8) 0.76167(13) 0.13817(6) 0.0215(3) Uani 1 1 d . .
H25 H 0.2110 0.8123 0.1684 0.026 Uiso 1 1 calc R U
C31 C 0.12286(8) 0.92184(13) 0.09296(6) 0.0249(3) Uani 1 1 d . .
C26 C 0.10560(9) 0.60121(14) 0.16809(7) 0.0287(3) Uani 1 1 d . .
C28 C 0.04577(9) 0.76157(14) 0.11253(6) 0.0266(3) Uani 1 1 d . .
C35 C 0.11492(9) 1.05342(15) 0.01694(7) 0.0305(3) Uani 1 1 d . .
H35 H 0.1105 1.0686 -0.0216 0.037 Uiso 1 1 calc R U
C34 C 0.12354(9) 1.14100(15) 0.05483(7) 0.0329(4) Uani 1 1 d . .
C9 C 0.40656(9) 0.87667(17) 0.24513(7) 0.0339(4) Uani 1 1 d . .
H9 H 0.4283 0.8357 0.2749 0.041 Uiso 1 1 calc R U
C21 C 0.26551(9) 0.48707(13) -0.05389(6) 0.0259(3) Uani 1 1 d . .
C18 C 0.37268(11) 0.34223(14) -0.00177(7) 0.0340(4) Uani 1 1 d . .
H18 H 0.4088 0.2937 0.0152 0.041 Uiso 1 1 calc R U
C15 C 0.42393(9) 0.71113(15) 0.18230(6) 0.0297(3) Uani 1 1 d . .
H15A H 0.3820 0.6641 0.1683 0.045 Uiso 1 1 calc R U
H15B H 0.4456 0.6809 0.2169 0.045 Uiso 1 1 calc R U
H15C H 0.4649 0.7158 0.1547 0.045 Uiso 1 1 calc R U
C32 C 0.12625(9) 1.00834(14) 0.13233(7) 0.0287(3) Uani 1 1 d . .
C20 C 0.26657(10) 0.37528(14) -0.06811(7) 0.0294(3) Uani 1 1 d . .
H20 H 0.2305 0.3489 -0.0952 0.035 Uiso 1 1 calc R U
C40 C 0.23906(9) 0.60584(14) 0.20206(6) 0.0264(3) Uani 1 1 d . .
C41 C 0.25876(9) 0.65883(15) 0.25346(6) 0.0296(3) Uani 1 1 d . .
C19 C 0.32002(11) 0.30234(14) -0.04290(7) 0.0344(4) Uani 1 1 d . .
C17 C 0.37293(9) 0.45261(14) 0.01477(6) 0.0277(3) Uani 1 1 d . .
C36 C 0.11275(8) 0.94366(14) 0.03487(6) 0.0264(3) Uani 1 1 d . .
C37 C 0.09281(9) 0.85498(15) -0.00802(6) 0.0301(3) Uani 1 1 d . .
H37A H 0.1103 0.7845 0.0062 0.045 Uiso 1 1 calc R U
H37B H 0.1190 0.8708 -0.0428 0.045 Uiso 1 1 calc R U
H37C H 0.0364 0.8532 -0.0147 0.045 Uiso 1 1 calc R U
C1 C 0.25793(9) 0.66703(14) 0.04551(6) 0.0270(3) Uani 1 1 d . .
H1A H 0.2459 0.5992 0.0655 0.032 Uiso 1 1 calc R U
H1B H 0.2107 0.6855 0.0233 0.032 Uiso 1 1 calc R U
C2 C 0.37106(8) 0.70592(13) -0.02191(6) 0.0230(3) Uani 1 1 d . .
C44 C 0.33015(10) 0.45900(15) 0.22543(7) 0.0345(4) Uani 1 1 d . .
H44 H 0.3536 0.3919 0.2163 0.041 Uiso 1 1 calc R U
C27 C 0.03716(9) 0.64265(15) 0.13108(7) 0.0300(3) Uani 1 1 d . .
C46 C 0.24297(11) 0.43082(15) 0.14050(8) 0.0374(4) Uani 1 1 d . .
H46A H 0.2117 0.3711 0.1550 0.056 Uiso 1 1 calc R U
H46B H 0.2877 0.4014 0.1209 0.056 Uiso 1 1 calc R U
H46C H 0.2111 0.4743 0.1148 0.056 Uiso 1 1 calc R U
C6 C 0.29435(9) 0.88319(14) -0.02440(7) 0.0294(3) Uani 1 1 d . .
H6A H 0.2522 0.8521 -0.0027 0.044 Uiso 1 1 calc R U
H6B H 0.2841 0.8701 -0.0639 0.044 Uiso 1 1 calc R U
H6C H 0.2973 0.9614 -0.0176 0.044 Uiso 1 1 calc R U
C12 C 0.34161(9) 0.99955(14) 0.15565(7) 0.0297(3) Uani 1 1 d . .
C45 C 0.27194(10) 0.50274(15) 0.18902(7) 0.0314(3) Uani 1 1 d . .
C5 C 0.44014(10) 0.88374(14) -0.03992(6) 0.0298(3) Uani 1 1 d . .
H5A H 0.4419 0.9612 -0.0312 0.045 Uiso 1 1 calc R U
H5B H 0.4301 0.8741 -0.0798 0.045 Uiso 1 1 calc R U
H5C H 0.4901 0.8503 -0.0297 0.045 Uiso 1 1 calc R U
C10 C 0.39010(11) 0.98741(18) 0.25350(7) 0.0404(4) Uani 1 1 d . .
C33 C 0.12769(9) 1.11647(15) 0.11219(7) 0.0320(4) Uani 1 1 d . .
H33 H 0.1316 1.1743 0.1381 0.038 Uiso 1 1 calc R U
C42 C 0.31703(10) 0.61078(17) 0.28823(7) 0.0353(4) Uani 1 1 d . .
H42 H 0.3315 0.6463 0.3218 0.042 Uiso 1 1 calc R U
C43 C 0.35424(10) 0.51238(17) 0.27491(7) 0.0375(4) Uani 1 1 d . .
C48 C 0.21742(10) 0.76156(16) 0.27326(6) 0.0340(4) Uani 1 1 d . .
H48A H 0.2461 0.8255 0.2610 0.051 Uiso 1 1 calc R U
H48B H 0.2154 0.7613 0.3138 0.051 Uiso 1 1 calc R U
H48C H 0.1644 0.7635 0.2576 0.051 Uiso 1 1 calc R U
C11 C 0.35935(10) 1.04833(16) 0.20802(8) 0.0378(4) Uani 1 1 d . .
H11 H 0.3504 1.1236 0.2127 0.045 Uiso 1 1 calc R U
B1 B 0.26636(9) 0.75865(14) 0.09167(7) 0.0214(3) Uani 1 1 d . .
C24 C 0.42991(10) 0.49430(16) 0.05968(7) 0.0363(4) Uani 1 1 d . .
H24A H 0.4621 0.5520 0.0443 0.054 Uiso 1 1 calc R U
H24B H 0.4633 0.4347 0.0725 0.054 Uiso 1 1 calc R U
H24C H 0.4006 0.5228 0.0909 0.054 Uiso 1 1 calc R U
C30 C 0.03194(12) 0.56917(17) 0.07774(8) 0.0439(4) Uani 1 1 d . .
H30A H 0.0803 0.5755 0.0571 0.066 Uiso 1 1 calc R U
H30B H -0.0120 0.5927 0.0542 0.066 Uiso 1 1 calc R U
H30C H 0.0243 0.4935 0.0887 0.066 Uiso 1 1 calc R U
C13 C 0.31891(10) 1.06922(15) 0.10508(8) 0.0350(4) Uani 1 1 d . .
H13A H 0.3635 1.0754 0.0806 0.053 Uiso 1 1 calc R U
H13B H 0.3034 1.1415 0.1175 0.053 Uiso 1 1 calc R U
H13C H 0.2753 1.0351 0.0849 0.053 Uiso 1 1 calc R U
C22 C 0.20931(12) 0.56549(16) -0.08414(8) 0.0391(4) Uani 1 1 d . .
H22A H 0.1651 0.5811 -0.0604 0.059 Uiso 1 1 calc R U
H22B H 0.1905 0.5322 -0.1188 0.059 Uiso 1 1 calc R U
H22C H 0.2366 0.6330 -0.0925 0.059 Uiso 1 1 calc R U
C39 C 0.12463(11) 0.98856(16) 0.19544(7) 0.0370(4) Uani 1 1 d . .
H39A H 0.0948 0.9227 0.2030 0.055 Uiso 1 1 calc R U
H39B H 0.1001 1.0505 0.2136 0.055 Uiso 1 1 calc R U
H39C H 0.1780 0.9800 0.2099 0.055 Uiso 1 1 calc R U
C29 C -0.03989(10) 0.63134(19) 0.16441(9) 0.0463(5) Uani 1 1 d . .
H29A H -0.0470 0.5555 0.1753 0.069 Uiso 1 1 calc R U
H29B H -0.0841 0.6546 0.1411 0.069 Uiso 1 1 calc R U
H29C H -0.0366 0.6768 0.1977 0.069 Uiso 1 1 calc R U
C38 C 0.12571(12) 1.25860(16) 0.03412(9) 0.0446(4) Uani 1 1 d . .
H38A H 0.1793 1.2855 0.0361 0.067 Uiso 1 1 calc R U
H38B H 0.0927 1.3038 0.0574 0.067 Uiso 1 1 calc R U
H38C H 0.1065 1.2616 -0.0044 0.067 Uiso 1 1 calc R U
C23 C 0.32065(16) 0.18200(17) -0.05976(11) 0.0558(6) Uani 1 1 d . .
H23A H 0.3676 0.1472 -0.0445 0.084 Uiso 1 1 calc R U
H23B H 0.3202 0.1762 -0.1003 0.084 Uiso 1 1 calc R U
H23C H 0.2745 0.1460 -0.0452 0.084 Uiso 1 1 calc R U
C47 C 0.41740(12) 0.4630(2) 0.31374(9) 0.0505(5) Uani 1 1 d . .
H47A H 0.4252 0.3867 0.3041 0.076 Uiso 1 1 calc R U
H47B H 0.4007 0.4683 0.3523 0.076 Uiso 1 1 calc R U
H47C H 0.4663 0.5027 0.3095 0.076 Uiso 1 1 calc R U
C14 C 0.41031(14) 1.0406(2) 0.31000(9) 0.0600(6) Uani 1 1 d . .
H14A H 0.3709 1.0207 0.3370 0.090 Uiso 1 1 calc R U
H14B H 0.4113 1.1196 0.3057 0.090 Uiso 1 1 calc R U
H14C H 0.4615 1.0154 0.3231 0.090 Uiso 1 1 calc R U
C3 C 0.37359(8) 0.82879(13) -0.00667(6) 0.0222(3) Uani 1 1 d . .

loop_
_atom_site_aniso_label
_atom_site_aniso_U_11
_atom_site_aniso_U_22
_atom_site_aniso_U_33
_atom_site_aniso_U_23
_atom_site_aniso_U_13
_atom_site_aniso_U_12
O2 0.0213(5) 0.0424(7) 0.0264(5) -0.0005(5) -0.0023(4) -0.0053(5)
O1 0.0346(6) 0.0325(6) 0.0305(6) -0.0039(5) 0.0088(5) 0.0018(5)
O4 0.0188(5) 0.0448(7) 0.0475(7) 0.0068(6) -0.0046(5) 0.0049(5)
N2 0.0192(6) 0.0267(7) 0.0190(6) -0.0012(5) -0.0019(4) 0.0018(5)
N1 0.0222(6) 0.0222(6) 0.0229(6) -0.0037(5) 0.0013(5) 0.0015(5)
O3 0.0286(6) 0.0445(8) 0.0476(7) 0.0162(6) -0.0033(5) -0.0056(5)
N4 0.0183(6) 0.0294(7) 0.0226(6) -0.0006(5) -0.0039(5) 0.0038(5)
N3 0.0196(6) 0.0302(7) 0.0228(6) 0.0036(5) -0.0035(5) -0.0005(5)
C4 0.0213(7) 0.0224(7) 0.0234(7) 0.0008(6) -0.0005(5) 0.0022(6)
C8 0.0196(7) 0.0387(9) 0.0234(7) -0.0034(6) -0.0006(5) -0.0030(6)
C16 0.0241(7) 0.0234(8) 0.0210(7) -0.0020(6) 0.0024(5) 0.0022(6)
C7 0.0169(6) 0.0348(9) 0.0212(7) -0.0050(6) -0.0026(5) -0.0009(6)
C25 0.0188(6) 0.0253(7) 0.0203(6) -0.0010(6) -0.0031(5) 0.0018(6)
C31 0.0182(7) 0.0291(8) 0.0274(7) 0.0011(6) -0.0003(5) 0.0046(6)
C26 0.0220(7) 0.0353(9) 0.0286(8) 0.0017(7) -0.0024(6) -0.0002(6)
C28 0.0196(7) 0.0352(9) 0.0250(7) -0.0019(6) -0.0029(5) 0.0029(6)
C35 0.0210(7) 0.0400(9) 0.0304(8) 0.0061(7) -0.0035(6) 0.0067(6)
C34 0.0199(7) 0.0351(9) 0.0436(9) 0.0046(7) -0.0018(6) 0.0049(6)
C9 0.0229(7) 0.0551(11) 0.0235(7) -0.0046(7) -0.0027(6) -0.0017(7)
C21 0.0288(8) 0.0260(8) 0.0229(7) -0.0005(6) 0.0004(6) 0.0007(6)
C18 0.0382(9) 0.0276(9) 0.0361(8) 0.0020(7) -0.0015(7) 0.0107(7)
C15 0.0251(7) 0.0389(9) 0.0249(7) 0.0040(7) -0.0020(6) -0.0003(7)
C32 0.0221(7) 0.0339(9) 0.0300(8) -0.0022(7) 0.0003(6) 0.0075(6)
C20 0.0340(8) 0.0281(8) 0.0263(7) -0.0042(6) 0.0006(6) -0.0052(7)
C40 0.0203(7) 0.0338(9) 0.0251(7) 0.0076(6) -0.0019(6) -0.0012(6)
C41 0.0235(7) 0.0411(9) 0.0242(7) 0.0072(7) 0.0010(6) -0.0030(7)
C19 0.0437(10) 0.0235(8) 0.0362(9) -0.0013(7) 0.0048(7) -0.0005(7)
C17 0.0276(7) 0.0286(8) 0.0269(7) -0.0015(6) 0.0012(6) 0.0057(6)
C36 0.0169(7) 0.0350(9) 0.0273(7) 0.0006(6) -0.0019(5) 0.0071(6)
C37 0.0243(7) 0.0411(10) 0.0247(7) -0.0007(7) -0.0058(6) 0.0061(7)
C1 0.0207(7) 0.0299(8) 0.0305(8) -0.0064(6) 0.0049(6) -0.0019(6)
C2 0.0215(7) 0.0275(8) 0.0199(7) 0.0005(6) -0.0029(5) 0.0028(6)
C44 0.0276(8) 0.0352(9) 0.0408(9) 0.0132(7) -0.0015(7) 0.0016(7)
C27 0.0194(7) 0.0370(9) 0.0333(8) 0.0006(7) -0.0063(6) -0.0020(6)
C46 0.0386(9) 0.0325(9) 0.0408(9) 0.0036(7) -0.0050(7) 0.0034(7)
C6 0.0299(8) 0.0300(8) 0.0281(8) 0.0018(6) -0.0043(6) 0.0073(6)
C12 0.0208(7) 0.0342(9) 0.0339(8) -0.0088(7) -0.0024(6) 0.0009(6)
C45 0.0258(8) 0.0341(9) 0.0342(8) 0.0094(7) -0.0010(6) -0.0005(7)
C5 0.0334(8) 0.0306(8) 0.0254(7) 0.0039(6) 0.0002(6) -0.0017(7)
C10 0.0306(8) 0.0581(12) 0.0324(9) -0.0179(8) -0.0021(7) -0.0030(8)
C33 0.0227(7) 0.0336(9) 0.0396(9) -0.0068(7) -0.0003(6) 0.0063(6)
C42 0.0279(8) 0.0544(11) 0.0233(7) 0.0110(7) -0.0047(6) -0.0054(8)
C43 0.0243(8) 0.0506(11) 0.0374(9) 0.0216(8) -0.0032(7) -0.0020(7)
C48 0.0291(8) 0.0518(11) 0.0212(7) 0.0000(7) 0.0000(6) -0.0001(7)
C11 0.0283(8) 0.0403(10) 0.0449(10) -0.0193(8) -0.0007(7) 0.0007(7)
B1 0.0197(7) 0.0239(8) 0.0204(7) 0.0019(6) -0.0032(6) 0.0042(6)
C24 0.0320(8) 0.0409(10) 0.0357(9) -0.0058(7) -0.0092(7) 0.0106(7)
C30 0.0412(10) 0.0424(11) 0.0473(10) -0.0072(9) -0.0185(8) 0.0013(8)
C13 0.0295(8) 0.0294(9) 0.0461(10) -0.0046(7) -0.0022(7) 0.0038(7)
C22 0.0458(10) 0.0361(10) 0.0348(9) -0.0038(7) -0.0173(8) 0.0042(8)
C39 0.0417(9) 0.0391(10) 0.0301(8) -0.0074(7) 0.0011(7) 0.0094(8)
C29 0.0220(8) 0.0594(13) 0.0575(12) 0.0151(10) 0.0005(8) -0.0018(8)
C38 0.0387(10) 0.0352(10) 0.0599(12) 0.0077(9) -0.0030(8) 0.0023(8)
C23 0.0728(15) 0.0256(10) 0.0686(14) -0.0060(9) -0.0064(11) 0.0013(10)
C47 0.0363(10) 0.0652(14) 0.0495(11) 0.0252(10) -0.0129(8) 0.0029(9)
C14 0.0530(12) 0.0828(18) 0.0439(11) -0.0314(12) -0.0122(9) 0.0050(12)
C3 0.0219(7) 0.0242(8) 0.0205(7) 0.0009(6) -0.0023(5) 0.0018(6)

loop_
_atom_type_symbol
_atom_type_description
_atom_type_scat_dispersion_real
_atom_type_scat_dispersion_imag
_atom_type_scat_source
C C 0.0181 0.0091 'International Tables Vol C Tables 4.2.6.8 and 6.1.1.4'
H H 0.0000 0.0000 'International Tables Vol C Tables 4.2.6.8 and 6.1.1.4'
B B 0.0090 0.0039 'International Tables Vol C Tables 4.2.6.8 and 6.1.1.4'
N N 0.0311 0.0180 'International Tables Vol C Tables 4.2.6.8 and 6.1.1.4'
O O 0.0492 0.0322 'International Tables Vol C Tables 4.2.6.8 and 6.1.1.4'

loop_
_geom_angle_atom_site_label_1
_geom_angle_atom_site_label_2
_geom_angle_atom_site_label_3
_geom_angle
B1 N2 C4 125.43(12)
B1 N2 C7 122.40(12)
C4 N2 C7 111.55(12)
C2 N1 C16 116.47(12)
C2 N1 C1 128.97(13)
C16 N1 C1 114.39(12)
C28 N4 C31 115.20(12)
C28 N4 C25 127.06(13)
C31 N4 C25 117.04(12)
C26 N3 C40 114.40(13)
C26 N3 C25 126.44(13)
C40 N3 C25 117.96(12)
O2 C4 N2 119.28(13)
O2 C4 C3 120.93(13)
N2 C4 C3 119.67(12)
C7 C8 C9 118.04(16)
C7 C8 C15 121.32(13)
C9 C8 C15 120.25(15)
C21 C16 C17 122.21(14)
C21 C16 N1 119.83(13)
C17 C16 N1 117.96(13)
C8 C7 C12 121.64(14)
C8 C7 N2 118.41(14)
C12 C7 N2 119.67(14)
N4 C25 N3 110.41(12)
N4 C25 B1 111.13(11)
N3 C25 B1 114.17(12)
N4 C25 H25 106.9
N3 C25 H25 106.9
B1 C25 H25 106.9
C32 C31 C36 120.76(15)
C32 C31 N4 119.77(13)
C36 C31 N4 119.04(14)
O3 C26 N3 121.14(14)
O3 C26 C27 119.68(14)
N3 C26 C27 119.08(14)
O4 C28 N4 120.73(16)
O4 C28 C27 120.28(14)
N4 C28 C27 118.94(13)
C34 C35 C36 122.13(15)
C34 C35 H35 118.9
C36 C35 H35 118.9
C33 C34 C35 117.89(16)
C33 C34 C38 121.23(17)
C35 C34 C38 120.85(16)
C10 C9 C8 121.91(17)
C10 C9 H9 119.0
C8 C9 H9 119.0
C16 C21 C20 117.89(15)
C16 C21 C22 121.69(14)
C20 C21 C22 120.40(15)
C19 C18 C17 121.88(16)
C19 C18 H18 119.1
C17 C18 H18 119.1
C8 C15 H15A 109.5
C8 C15 H15B 109.5
H15A C15 H15B 109.5
C8 C15 H15C 109.5
H15A C15 H15C 109.5
H15B C15 H15C 109.5
C33 C32 C31 118.39(15)
C33 C32 C39 119.13(15)
C31 C32 C39 122.42(16)
C19 C20 C21 121.67(15)
C19 C20 H20 119.2
C21 C20 H20 119.2
C45 C40 C41 120.50(14)
C45 C40 N3 119.78(14)
C41 C40 N3 119.39(14)
C42 C41 C40 118.04(16)
C42 C41 C48 119.08(15)
C40 C41 C48 122.83(14)
C20 C19 C18 118.67(16)
C20 C19 C23 120.53(17)
C18 C19 C23 120.79(17)
C18 C17 C16 117.65(15)
C18 C17 C24 121.23(15)
C16 C17 C24 121.12(15)
C35 C36 C31 118.19(15)
C35 C36 C37 118.65(14)
C31 C36 C37 122.95(15)
C36 C37 H37A 109.5
C36 C37 H37B 109.5
H37A C37 H37B 109.5
C36 C37 H37C 109.5
H37A C37 H37C 109.5
H37B C37 H37C 109.5
N1 C1 B1 125.02(13)
N1 C1 H1A 106.1
B1 C1 H1A 106.1
N1 C1 H1B 106.1
B1 C1 H1B 106.1
H1A C1 H1B 106.3
O1 C2 N1 120.67(14)
O1 C2 C3 120.06(14)
N1 C2 C3 119.27(13)
C43 C44 C45 122.19(17)
C43 C44 H44 118.9
C45 C44 H44 118.9
C28 C27 C26 113.90(13)
C28 C27 C29 108.66(15)
C26 C27 C29 108.32(14)
C28 C27 C30 108.39(14)
C26 C27 C30 108.11(14)
C29 C27 C30 109.39(15)
C45 C46 H46A 109.5
C45 C46 H46B 109.5
H46A C46 H46B 109.5
C45 C46 H46C 109.5
H46A C46 H46C 109.5
H46B C46 H46C 109.5
C3 C6 H6A 109.5
C3 C6 H6B 109.5
H6A C6 H6B 109.5
C3 C6 H6C 109.5
H6A C6 H6C 109.5
H6B C6 H6C 109.5
C11 C12 C7 117.49(16)
C11 C12 C13 120.86(16)
C7 C12 C13 121.34(14)
C44 C45 C40 118.53(16)
C44 C45 C46 117.49(16)
C40 C45 C46 123.74(15)
C3 C5 H5A 109.5
C3 C5 H5B 109.5
H5A C5 H5B 109.5
C3 C5 H5C 109.5
H5A C5 H5C 109.5
H5B C5 H5C 109.5
C9 C10 C11 118.30(15)
C9 C10 C14 119.70(19)
C11 C10 C14 121.9(2)
C34 C33 C32 122.26(16)
C34 C33 H33 118.9
C32 C33 H33 118.9
C43 C42 C41 122.74(17)
C43 C42 H42 118.6
C41 C42 H42 118.6
C42 C43 C44 117.70(15)
C42 C43 C47 121.14(18)
C44 C43 C47 121.14(19)
C41 C48 H48A 109.5
C41 C48 H48B 109.5
H48A C48 H48B 109.5
C41 C48 H48C 109.5
H48A C48 H48C 109.5
H48B C48 H48C 109.5
C10 C11 C12 121.94(17)
C10 C11 H11 119.0
C12 C11 H11 119.0
N2 B1 C1 124.01(13)
N2 B1 C25 120.87(13)
C1 B1 C25 114.94(13)
C17 C24 H24A 109.5
C17 C24 H24B 109.5
H24A C24 H24B 109.5
C17 C24 H24C 109.5
H24A C24 H24C 109.5
H24B C24 H24C 109.5
C27 C30 H30A 109.5
C27 C30 H30B 109.5
H30A C30 H30B 109.5
C27 C30 H30C 109.5
H30A C30 H30C 109.5
H30B C30 H30C 109.5
C12 C13 H13A 109.5
C12 C13 H13B 109.5
H13A C13 H13B 109.5
C12 C13 H13C 109.5
H13A C13 H13C 109.5
H13B C13 H13C 109.5
C21 C22 H22A 109.5
C21 C22 H22B 109.5
H22A C22 H22B 109.5
C21 C22 H22C 109.5
H22A C22 H22C 109.5
H22B C22 H22C 109.5
C32 C39 H39A 109.5
C32 C39 H39B 109.5
H39A C39 H39B 109.5
C32 C39 H39C 109.5
H39A C39 H39C 109.5
H39B C39 H39C 109.5
C27 C29 H29A 109.5
C27 C29 H29B 109.5
H29A C29 H29B 109.5
C27 C29 H29C 109.5
H29A C29 H29C 109.5
H29B C29 H29C 109.5
C34 C38 H38A 109.5
C34 C38 H38B 109.5
H38A C38 H38B 109.5
C34 C38 H38C 109.5
H38A C38 H38C 109.5
H38B C38 H38C 109.5
C19 C23 H23A 109.5
C19 C23 H23B 109.5
H23A C23 H23B 109.5
C19 C23 H23C 109.5
H23A C23 H23C 109.5
H23B C23 H23C 109.5
C43 C47 H47A 109.5
C43 C47 H47B 109.5
H47A C47 H47B 109.5
C43 C47 H47C 109.5
H47A C47 H47C 109.5
H47B C47 H47C 109.5
C10 C14 H14A 109.5
C10 C14 H14B 109.5
H14A C14 H14B 109.5
C10 C14 H14C 109.5
H14A C14 H14C 109.5
H14B C14 H14C 109.5
C2 C3 C5 108.54(12)
C2 C3 C6 109.35(12)
C5 C3 C6 108.30(12)
C2 C3 C4 110.07(12)
C5 C3 C4 107.41(12)
C6 C3 C4 113.06(12)

loop_
_geom_bond_atom_site_label_1
_geom_bond_atom_site_label_2
_geom_bond_distance
O2 C4 1.2039(18)
O1 C2 1.2254(19)
O4 C28 1.2243(19)
N2 B1 1.418(2)
N2 C4 1.4290(19)
N2 C7 1.4625(18)
N1 C2 1.363(2)
N1 C16 1.4433(19)
N1 C1 1.4619(18)
O3 C26 1.223(2)
N4 C28 1.370(2)
N4 C31 1.451(2)
N4 C25 1.4870(18)
N3 C26 1.370(2)
N3 C40 1.4516(19)
N3 C25 1.4906(19)
C4 C3 1.5382(19)
C8 C7 1.393(2)
C8 C9 1.394(2)
C8 C15 1.503(2)
C16 C21 1.393(2)
C16 C17 1.396(2)
C7 C12 1.398(2)
C25 B1 1.655(2)
C25 H25 0.9800
C31 C32 1.400(2)
C31 C36 1.405(2)
C26 C27 1.518(2)
C28 C27 1.511(2)
C35 C34 1.392(3)
C35 C36 1.394(2)
C35 H35 0.9300
C34 C33 1.388(2)
C34 C38 1.504(3)
C9 C10 1.382(3)
C9 H9 0.9300
C21 C20 1.393(2)
C21 C22 1.510(2)
C18 C19 1.389(3)
C18 C17 1.391(2)
C18 H18 0.9300
C15 H15A 0.9600
C15 H15B 0.9600
C15 H15C 0.9600
C32 C33 1.392(2)
C32 C39 1.511(2)
C20 C19 1.386(2)
C20 H20 0.9300
C40 C45 1.401(2)
C40 C41 1.407(2)
C41 C42 1.394(2)
C41 C48 1.503(3)
C19 C23 1.509(3)
C17 C24 1.504(2)
C36 C37 1.509(2)
C37 H37A 0.9600
C37 H37B 0.9600
C37 H37C 0.9600
C1 B1 1.559(2)
C1 H1A 0.9700
C1 H1B 0.9700
C2 C3 1.529(2)
C44 C43 1.389(3)
C44 C45 1.395(2)
C44 H44 0.9300
C27 C29 1.537(2)
C27 C30 1.543(2)
C46 C45 1.512(2)
C46 H46A 0.9600
C46 H46B 0.9600
C46 H46C 0.9600
C6 C3 1.538(2)
C6 H6A 0.9600
C6 H6B 0.9600
C6 H6C 0.9600
C12 C11 1.398(2)
C12 C13 1.505(2)
C5 C3 1.532(2)
C5 H5A 0.9600
C5 H5B 0.9600
C5 H5C 0.9600
C10 C11 1.394(3)
C10 C14 1.515(2)
C33 H33 0.9300
C42 C43 1.384(3)
C42 H42 0.9300
C43 C47 1.514(2)
C48 H48A 0.9600
C48 H48B 0.9600
C48 H48C 0.9600
C11 H11 0.9300
C24 H24A 0.9600
C24 H24B 0.9600
C24 H24C 0.9600
C30 H30A 0.9600
C30 H30B 0.9600
C30 H30C 0.9600
C13 H13A 0.9600
C13 H13B 0.9600
C13 H13C 0.9600
C22 H22A 0.9600
C22 H22B 0.9600
C22 H22C 0.9600
C39 H39A 0.9600
C39 H39B 0.9600
C39 H39C 0.9600
C29 H29A 0.9600
C29 H29B 0.9600
C29 H29C 0.9600
C38 H38A 0.9600
C38 H38B 0.9600
C38 H38C 0.9600
C23 H23A 0.9600
C23 H23B 0.9600
C23 H23C 0.9600
C47 H47A 0.9600
C47 H47B 0.9600
C47 H47C 0.9600
C14 H14A 0.9600
C14 H14B 0.9600
C14 H14C 0.9600
